data_7002741
loop_
_publ_author_name
'Almaraz, Elky'
'Denny, Jason A.'
'Foley, William S.'
'Reibenspies, Joseph H.'
'Bhuvanesh, Nattamai'
'Darensbourg, Marcetta Y.'

_publ_section_title
;
 Zinc/Nickel exchange and ligand cannibalism in N2S2O1,2 donor ligand
 sets
;
_journal_issue 43
_journal_name_full 'Dalton Transactions'
_journal_page_first 9496
_journal_page_last 9502
_journal_paper_doi 10.1039/b914422f
_journal_year 2009
_chemical_formula_sum 'C15 H30 N2 O6 S2 Zn'
_chemical_formula_weight 463.90
_chemical_name_systematic
;
?
;
_space_group_IT_number 2
_symmetry_cell_setting triclinic
_symmetry_space_group_name_Hall '-P 1'
_symmetry_space_group_name_H-M 'P -1'
_atom_sites_solution_hydrogens geom
_atom_sites_solution_primary direct
_atom_sites_solution_secondary difmap
_audit_creation_method SHELXL-97
_cell_angle_alpha 78.684(11)
_cell_angle_beta 81.945(11)
_cell_angle_gamma 86.515(10)
_cell_formula_units_Z 2
_cell_length_a 7.5042(14)
_cell_length_b 8.0905(15)
_cell_length_c 16.774(4)
_cell_measurement_reflns_used 5227
_cell_measurement_temperature 110(2)
_cell_measurement_theta_max 60.72
_cell_measurement_theta_min 2.71
_cell_volume 988.2(4)
_computing_cell_refinement
;
CELL-NOW (Sheldrick, 2003) and SAINT (BRUKER-NONIUS, 2003)
;
_computing_data_collection 'FRAMBO (BRUKER-NONIUS, 2003)'
_computing_data_reduction 'Bruker SAINT'
_computing_molecular_graphics 'X-SEED (Barbour, 2001)'
_computing_publication_material 'Bruker SHELXTL'
_computing_structure_refinement 'SHELXL-97 (Sheldrick, 2008)'
_computing_structure_solution 'SHELXS-97 (Sheldrick, 2008)'
_diffrn_ambient_temperature 110(2)
_diffrn_measured_fraction_theta_full 0.942
_diffrn_measured_fraction_theta_max 0.942
_diffrn_measurement_device_type 'BRUKER GADDS D8 Discover'
_diffrn_measurement_method 'phi and omega scans'
_diffrn_radiation_monochromator graphite
_diffrn_radiation_source 'fine-focus sealed tube'
_diffrn_radiation_type CuK\a
_diffrn_radiation_wavelength 1.54178
_diffrn_reflns_av_R_equivalents 0.0349
_diffrn_reflns_av_sigmaI/netI 0.0335
_diffrn_reflns_limit_h_max 8
_diffrn_reflns_limit_h_min -8
_diffrn_reflns_limit_k_max 9
_diffrn_reflns_limit_k_min -9
_diffrn_reflns_limit_l_max 18
_diffrn_reflns_limit_l_min -18
_diffrn_reflns_number 10661
_diffrn_reflns_theta_full 61.10
_diffrn_reflns_theta_max 61.10
_diffrn_reflns_theta_min 2.71
_exptl_absorpt_coefficient_mu 4.001
_exptl_absorpt_correction_T_max 0.8250
_exptl_absorpt_correction_T_min 0.7402
_exptl_absorpt_correction_type multi-scan
_exptl_absorpt_process_details 'SADABS; (Sheldrick, 2006)'
_exptl_crystal_colour colorless
_exptl_crystal_density_diffrn 1.559
_exptl_crystal_density_method 'not measured'
_exptl_crystal_description block
_exptl_crystal_F_000 488
_exptl_crystal_size_max 0.08
_exptl_crystal_size_mid 0.07
_exptl_crystal_size_min 0.05
_refine_diff_density_max 0.673
_refine_diff_density_min -0.448
_refine_diff_density_rms 0.075
_refine_ls_extinction_method none
_refine_ls_goodness_of_fit_ref 1.067
_refine_ls_hydrogen_treatment constr
_refine_ls_matrix_type full
_refine_ls_number_parameters 233
_refine_ls_number_reflns 2855
_refine_ls_number_restraints 0
_refine_ls_restrained_S_all 1.067
_refine_ls_R_factor_all 0.0415
_refine_ls_R_factor_gt 0.0368
_refine_ls_shift/su_max 0.001
_refine_ls_shift/su_mean 0.000
_refine_ls_structure_factor_coef Fsqd
_refine_ls_weighting_details 'calc w=1/[\s^2^(Fo^2^)+(0.0585P)^2^+0.9696P] where P=(Fo^2^+2Fc^2^)/3'
_refine_ls_weighting_scheme calc
_refine_ls_wR_factor_gt 0.0982
_refine_ls_wR_factor_ref 0.1005
_reflns_number_gt 2503
_reflns_number_total 2855
_reflns_threshold_expression >2sigma(I)
_cod_data_source_file b914422f.txt
_cod_data_source_block mdbg
_cod_depositor_comments
;
The following automatic conversions were performed:
'_symmetry_cell_setting' value 'Triclinic' changed to 'triclinic'
according to '/home/saulius/struct/CIF-dictionaries/cif_core.dic'
dictionary named 'cif_core.dic' version 2.4.1 from 2010-06-29.

Automatic conversion script
Id: cif_fix_enum 1527 2010-12-29 10:47:43Z saulius 
;
_cod_original_cell_volume 988.2(3)
_cod_original_sg_symbol_H-M P-1
_cod_database_code 7002741

loop_
_symmetry_equiv_pos_as_xyz
'x, y, z'
'-x, -y, -z'

loop_
_atom_site_label
_atom_site_type_symbol
_atom_site_fract_x
_atom_site_fract_y
_atom_site_fract_z
_atom_site_U_iso_or_equiv
_atom_site_adp_type
_atom_site_occupancy
_atom_site_symmetry_multiplicity
_atom_site_calc_flag
_atom_site_refinement_flags
_atom_site_disorder_assembly
_atom_site_disorder_group
Zn1 Zn 0.26752(5) 0.87276(5) 0.27497(2) 0.01771(16) Uani 1 1 d . . .
S1 S 0.43908(10) 0.87155(10) 0.39618(5) 0.0214(2) Uani 1 1 d . . .
S2 S 0.27816(14) 1.15332(11) 0.16791(5) 0.0359(3) Uani 1 1 d . . .
C1 C 0.3272(4) 0.6816(4) 0.4552(2) 0.0244(7) Uani 1 1 d . . .
H1A H 0.3951 0.6306 0.5010 0.029 Uiso 1 1 calc R . .
H1B H 0.2042 0.7127 0.4787 0.029 Uiso 1 1 calc R . .
C2 C 0.3167(4) 0.5542(4) 0.4005(2) 0.0254(7) Uani 1 1 d . . .
H2A H 0.4392 0.5286 0.3744 0.030 Uiso 1 1 calc R . .
H2B H 0.2684 0.4481 0.4345 0.030 Uiso 1 1 calc R . .
C3 C 0.2288(5) 0.5161(4) 0.2711(2) 0.0286(8) Uani 1 1 d . . .
H3A H 0.1624 0.4105 0.2901 0.034 Uiso 1 1 calc R . .
H3B H 0.3585 0.4852 0.2606 0.034 Uiso 1 1 calc R . .
C4 C 0.1653(5) 0.6107(4) 0.1910(2) 0.0312(8) Uani 1 1 d . . .
H4A H 0.2660 0.6143 0.1458 0.037 Uiso 1 1 calc R . .
H4B H 0.0667 0.5490 0.1778 0.037 Uiso 1 1 calc R . .
C5 C 0.0071(4) 0.6192(4) 0.3746(2) 0.0312(8) Uani 1 1 d . . .
H5A H -0.0162 0.5118 0.4138 0.037 Uiso 1 1 calc R . .
H5B H -0.0147 0.7121 0.4057 0.037 Uiso 1 1 calc R . .
C6 C -0.1215(5) 0.6411(5) 0.3120(2) 0.0365(9) Uani 1 1 d . . .
H6A H -0.2449 0.6560 0.3401 0.044 Uiso 1 1 calc R . .
H6B H -0.1176 0.5358 0.2900 0.044 Uiso 1 1 calc R . .
C7 C -0.0874(4) 0.7860(4) 0.2411(2) 0.0308(8) Uani 1 1 d . . .
H7A H -0.1722 0.7813 0.2015 0.037 Uiso 1 1 calc R . .
H7B H -0.1137 0.8928 0.2616 0.037 Uiso 1 1 calc R . .
C8 C 0.1134(5) 0.8976(5) 0.1146(2) 0.0308(8) Uani 1 1 d . . .
H8A H 0.0140 0.8727 0.0862 0.037 Uiso 1 1 calc R . .
H8B H 0.2282 0.8690 0.0825 0.037 Uiso 1 1 calc R . .
C9 C 0.1060(5) 1.0866(4) 0.1161(2) 0.0305(8) Uani 1 1 d . . .
H9A H -0.0137 1.1168 0.1436 0.037 Uiso 1 1 calc R . .
H9B H 0.1179 1.1500 0.0589 0.037 Uiso 1 1 calc R . .
C10 C 0.2995(4) 1.0386(4) 0.4330(2) 0.0214(7) Uani 1 1 d . . .
H10A H 0.2744 1.0083 0.4935 0.026 Uiso 1 1 calc R . .
H10B H 0.3688 1.1430 0.4194 0.026 Uiso 1 1 calc R . .
C11 C 0.1204(4) 1.0764(4) 0.39869(19) 0.0196(7) Uani 1 1 d . . .
C12 C 0.4807(5) 1.0967(6) 0.1071(2) 0.0497(12) Uani 1 1 d . . .
H12A H 0.4601 1.1199 0.0489 0.060 Uiso 1 1 calc R . .
H12B H 0.5772 1.1707 0.1123 0.060 Uiso 1 1 calc R . .
C13 C 0.5478(4) 0.9126(6) 0.1293(2) 0.0418(11) Uani 1 1 d . . .
O2 O 0.4919(3) 0.8235(3) 0.19837(15) 0.0333(6) Uani 1 1 d . . .
O4 O 0.6601(3) 0.8624(5) 0.07652(17) 0.0673(11) Uani 1 1 d . . .
N1 N 0.2004(3) 0.6182(3) 0.33630(17) 0.0222(6) Uani 1 1 d . . .
N2 N 0.0993(4) 0.7892(3) 0.19714(17) 0.0262(6) Uani 1 1 d . . .
O1 O 0.0850(3) 1.0052(3) 0.34274(13) 0.0228(5) Uani 1 1 d . . .
O3 O 0.0180(3) 1.1829(3) 0.42864(14) 0.0240(5) Uani 1 1 d . . .
C14 C 0.3010(5) 0.7614(5) 0.7176(2) 0.0353(9) Uani 1 1 d . . .
H14A H 0.3580 0.8620 0.7216 0.053 Uiso 1 1 d R . .
H14B H 0.3611 0.6648 0.7467 0.053 Uiso 1 1 d R . .
H14C H 0.1770 0.7661 0.7411 0.053 Uiso 1 1 d R . .
O14 O 0.3115(3) 0.7485(3) 0.63430(15) 0.0326(6) Uani 1 1 d . . .
H14 H 0.2149 0.7799 0.6178 0.049 Uiso 1 1 d R . .
C15 C 0.7548(11) 0.4755(8) 0.0293(4) 0.0953(15) Uani 0.650(6) 1 d P A 1
H15A H 0.6694 0.5271 -0.0065 0.143 Uiso 0.650(6) 1 d PR A 1
H15B H 0.8678 0.5298 0.0125 0.143 Uiso 0.650(6) 1 d PR A 1
H15C H 0.7713 0.3580 0.0266 0.143 Uiso 0.650(6) 1 d PR A 1
O15 O 0.7018(11) 0.4903(8) 0.0994(4) 0.0953(15) Uani 0.650(6) 1 d P A 1
H15 H 0.5961 0.5239 0.1019 0.143 Uiso 0.650(6) 1 d PR A 1
C15A C 0.7548(11) 0.4755(8) 0.0293(4) 0.0953(15) Uani 0.350(6) 1 d P A 2
H15D H 0.6869 0.3827 0.0586 0.143 Uiso 0.350(6) 1 d PR A 2
H15E H 0.6902 0.5451 -0.0102 0.143 Uiso 0.350(6) 1 d PR A 2
H15F H 0.8664 0.4335 0.0013 0.143 Uiso 0.350(6) 1 d PR A 2
O15A O 0.804(2) 0.5778(15) 0.0868(7) 0.0953(15) Uani 0.350(6) 1 d P A 2
H15G H 0.8216 0.6751 0.0628 0.143 Uiso 0.350(6) 1 d PR A 2

loop_
_atom_site_aniso_label
_atom_site_aniso_U_11
_atom_site_aniso_U_22
_atom_site_aniso_U_33
_atom_site_aniso_U_23
_atom_site_aniso_U_13
_atom_site_aniso_U_12
Zn1 0.0153(2) 0.0212(3) 0.0174(3) -0.00649(18) -0.00027(17) -0.00159(16)
S1 0.0189(4) 0.0241(4) 0.0222(5) -0.0076(3) -0.0023(3) 0.0009(3)
S2 0.0547(6) 0.0326(5) 0.0210(5) -0.0019(4) -0.0064(4) -0.0131(4)
C1 0.0307(17) 0.0211(16) 0.0199(18) -0.0034(14) -0.0012(14) 0.0033(13)
C2 0.0275(17) 0.0214(16) 0.0264(19) -0.0057(14) -0.0004(15) 0.0025(14)
C3 0.0326(19) 0.0227(17) 0.034(2) -0.0121(16) -0.0068(16) 0.0027(14)
C4 0.0298(18) 0.0339(19) 0.031(2) -0.0105(16) -0.0053(15) 0.0050(15)
C5 0.0250(18) 0.0237(17) 0.042(2) -0.0060(16) 0.0048(16) -0.0039(14)
C6 0.0275(19) 0.039(2) 0.043(2) -0.0086(18) 0.0008(17) -0.0077(16)
C7 0.0198(17) 0.0345(19) 0.041(2) -0.0140(17) -0.0066(15) 0.0013(14)
C8 0.0272(17) 0.041(2) 0.026(2) -0.0088(17) -0.0062(15) -0.0019(15)
C9 0.0321(19) 0.0348(19) 0.0236(19) -0.0056(16) -0.0029(15) 0.0049(15)
C10 0.0246(16) 0.0196(16) 0.0214(18) -0.0076(14) -0.0025(13) -0.0004(13)
C11 0.0220(16) 0.0171(15) 0.0181(17) -0.0003(14) 0.0004(13) -0.0051(13)
C12 0.038(2) 0.088(3) 0.020(2) 0.007(2) -0.0044(17) -0.030(2)
C13 0.0136(16) 0.097(3) 0.017(2) -0.011(2) -0.0046(15) -0.0073(19)
O2 0.0182(11) 0.0595(16) 0.0231(14) -0.0133(12) 0.0015(10) -0.0009(11)
O4 0.0236(14) 0.157(4) 0.0195(16) -0.0193(19) -0.0013(12) 0.0135(17)
N1 0.0198(13) 0.0200(13) 0.0273(16) -0.0075(12) -0.0009(12) 0.0000(11)
N2 0.0261(14) 0.0299(15) 0.0236(16) -0.0046(13) -0.0050(12) -0.0057(12)
O1 0.0224(11) 0.0255(11) 0.0227(13) -0.0110(10) -0.0033(9) 0.0035(9)
O3 0.0269(12) 0.0206(11) 0.0244(13) -0.0083(10) 0.0010(10) 0.0028(9)
C14 0.038(2) 0.036(2) 0.032(2) -0.0080(17) -0.0096(17) 0.0044(16)
O14 0.0265(12) 0.0422(14) 0.0303(14) -0.0098(12) -0.0045(10) 0.0011(11)
C15 0.151(4) 0.068(3) 0.064(3) 0.008(2) -0.017(3) -0.036(2)
O15 0.151(4) 0.068(3) 0.064(3) 0.008(2) -0.017(3) -0.036(2)
C15A 0.151(4) 0.068(3) 0.064(3) 0.008(2) -0.017(3) -0.036(2)
O15A 0.151(4) 0.068(3) 0.064(3) 0.008(2) -0.017(3) -0.036(2)

loop_
_atom_type_symbol
_atom_type_description
_atom_type_scat_dispersion_real
_atom_type_scat_dispersion_imag
_atom_type_scat_source
C C 0.0181 0.0091 'International Tables Vol C Tables 4.2.6.8 and 6.1.1.4'
H H 0.0000 0.0000 'International Tables Vol C Tables 4.2.6.8 and 6.1.1.4'
N N 0.0311 0.0180 'International Tables Vol C Tables 4.2.6.8 and 6.1.1.4'
O O 0.0492 0.0322 'International Tables Vol C Tables 4.2.6.8 and 6.1.1.4'
S S 0.3331 0.5567 'International Tables Vol C Tables 4.2.6.8 and 6.1.1.4'
Zn Zn -1.5491 0.6778 'International Tables Vol C Tables 4.2.6.8 and 6.1.1.4'

loop_
_geom_angle_atom_site_label_1
_geom_angle_atom_site_label_2
_geom_angle_atom_site_label_3
_geom_angle
_geom_angle_site_symmetry_1
_geom_angle_site_symmetry_3
_geom_angle_publ_flag
O2 Zn1 O1 159.14(10) . . ?
O2 Zn1 N2 90.33(10) . . ?
O1 Zn1 N2 101.50(10) . . ?
O2 Zn1 N1 100.10(10) . . ?
O1 Zn1 N1 99.47(9) . . ?
N2 Zn1 N1 75.61(11) . . ?
O2 Zn1 S1 94.21(7) . . ?
O1 Zn1 S1 80.50(7) . . ?
N2 Zn1 S1 160.18(8) . . ?
N1 Zn1 S1 84.60(8) . . ?
O2 Zn1 S2 80.26(8) . . ?
O1 Zn1 S2 83.70(7) . . ?
N2 Zn1 S2 84.98(8) . . ?
N1 Zn1 S2 160.58(8) . . ?
S1 Zn1 S2 114.80(3) . . ?
C10 S1 C1 102.14(14) . . ?
C10 S1 Zn1 94.34(11) . . ?
C1 S1 Zn1 91.83(11) . . ?
C12 S2 C9 101.66(17) . . ?
C12 S2 Zn1 95.33(15) . . ?
C9 S2 Zn1 92.05(12) . . ?
C2 C1 S1 110.5(2) . . ?
C2 C1 H1A 109.5 . . ?
S1 C1 H1A 109.5 . . ?
C2 C1 H1B 109.5 . . ?
S1 C1 H1B 109.5 . . ?
H1A C1 H1B 108.1 . . ?
N1 C2 C1 111.5(3) . . ?
N1 C2 H2A 109.3 . . ?
C1 C2 H2A 109.3 . . ?
N1 C2 H2B 109.3 . . ?
C1 C2 H2B 109.3 . . ?
H2A C2 H2B 108.0 . . ?
N1 C3 C4 112.2(3) . . ?
N1 C3 H3A 109.2 . . ?
C4 C3 H3A 109.2 . . ?
N1 C3 H3B 109.2 . . ?
C4 C3 H3B 109.2 . . ?
H3A C3 H3B 107.9 . . ?
N2 C4 C3 111.7(3) . . ?
N2 C4 H4A 109.3 . . ?
C3 C4 H4A 109.3 . . ?
N2 C4 H4B 109.3 . . ?
C3 C4 H4B 109.3 . . ?
H4A C4 H4B 107.9 . . ?
C6 C5 N1 112.4(3) . . ?
C6 C5 H5A 109.1 . . ?
N1 C5 H5A 109.1 . . ?
C6 C5 H5B 109.1 . . ?
N1 C5 H5B 109.1 . . ?
H5A C5 H5B 107.9 . . ?
C5 C6 C7 115.8(3) . . ?
C5 C6 H6A 108.3 . . ?
C7 C6 H6A 108.3 . . ?
C5 C6 H6B 108.3 . . ?
C7 C6 H6B 108.3 . . ?
H6A C6 H6B 107.4 . . ?
N2 C7 C6 114.6(3) . . ?
N2 C7 H7A 108.6 . . ?
C6 C7 H7A 108.6 . . ?
N2 C7 H7B 108.6 . . ?
C6 C7 H7B 108.6 . . ?
H7A C7 H7B 107.6 . . ?
N2 C8 C9 113.6(3) . . ?
N2 C8 H8A 108.8 . . ?
C9 C8 H8A 108.8 . . ?
N2 C8 H8B 108.8 . . ?
C9 C8 H8B 108.8 . . ?
H8A C8 H8B 107.7 . . ?
C8 C9 S2 114.5(3) . . ?
C8 C9 H9A 108.6 . . ?
S2 C9 H9A 108.6 . . ?
C8 C9 H9B 108.6 . . ?
S2 C9 H9B 108.6 . . ?
H9A C9 H9B 107.6 . . ?
C11 C10 S1 115.5(2) . . ?
C11 C10 H10A 108.4 . . ?
S1 C10 H10A 108.4 . . ?
C11 C10 H10B 108.4 . . ?
S1 C10 H10B 108.4 . . ?
H10A C10 H10B 107.5 . . ?
O3 C11 O1 124.2(3) . . ?
O3 C11 C10 115.5(3) . . ?
O1 C11 C10 120.3(3) . . ?
C13 C12 S2 115.5(3) . . ?
C13 C12 H12A 108.4 . . ?
S2 C12 H12A 108.4 . . ?
C13 C12 H12B 108.4 . . ?
S2 C12 H12B 108.4 . . ?
H12A C12 H12B 107.5 . . ?
O4 C13 O2 124.3(5) . . ?
O4 C13 C12 115.5(4) . . ?
O2 C13 C12 120.2(3) . . ?
C13 O2 Zn1 126.3(3) . . ?
C2 N1 C3 110.9(2) . . ?
C2 N1 C5 109.4(3) . . ?
C3 N1 C5 111.3(2) . . ?
C2 N1 Zn1 111.10(18) . . ?
C3 N1 Zn1 105.4(2) . . ?
C5 N1 Zn1 108.69(19) . . ?
C8 N2 C7 112.7(3) . . ?
C8 N2 C4 110.3(3) . . ?
C7 N2 C4 109.3(3) . . ?
C8 N2 Zn1 111.9(2) . . ?
C7 N2 Zn1 106.6(2) . . ?
C4 N2 Zn1 105.7(2) . . ?
C11 O1 Zn1 125.1(2) . . ?
O14 C14 H14A 109.5 . . ?
O14 C14 H14B 109.4 . . ?
H14A C14 H14B 109.5 . . ?
O14 C14 H14C 109.5 . . ?
H14A C14 H14C 109.5 . . ?
H14B C14 H14C 109.5 . . ?
C14 O14 H14 109.4 . . ?
O15 C15 H15A 110.3 . . ?
O15 C15 H15B 108.6 . . ?
H15A C15 H15B 109.5 . . ?
O15 C15 H15C 109.6 . . ?
H15A C15 H15C 109.5 . . ?
H15B C15 H15C 109.5 . . ?
O15 C15 H15D 67.9 . . ?
H15A C15 H15D 98.7 . . ?
H15B C15 H15D 150.5 . . ?
H15C C15 H15D 50.5 . . ?
O15 C15 H15E 113.7 . . ?
H15A C15 H15E 12.9 . . ?
H15B C15 H15E 96.8 . . ?
H15C C15 H15E 117.7 . . ?
H15D C15 H15E 111.6 . . ?
O15 C15 H15F 134.9 . . ?
H15A C15 H15F 114.5 . . ?
H15B C15 H15F 51.2 . . ?
H15C C15 H15F 59.7 . . ?
H15D C15 H15F 109.1 . . ?
H15E C15 H15F 108.9 . . ?
C15 O15 H15 108.6 . . ?
C15 O15 H15D 45.6 . . ?
H15 O15 H15D 96.0 . . ?
H15B O15A H15G 86.6 . . ?

loop_
_geom_bond_atom_site_label_1
_geom_bond_atom_site_label_2
_geom_bond_distance
_geom_bond_site_symmetry_2
_geom_bond_publ_flag
Zn1 O2 2.039(2) . ?
Zn1 O1 2.044(2) . ?
Zn1 N2 2.160(3) . ?
Zn1 N1 2.168(3) . ?
Zn1 S1 2.5525(10) . ?
Zn1 S2 2.6012(11) . ?
S1 C10 1.811(3) . ?
S1 C1 1.836(3) . ?
S2 C12 1.796(4) . ?
S2 C9 1.816(4) . ?
C1 C2 1.520(4) . ?
C1 H1A 0.9900 . ?
C1 H1B 0.9900 . ?
C2 N1 1.477(4) . ?
C2 H2A 0.9900 . ?
C2 H2B 0.9900 . ?
C3 N1 1.481(4) . ?
C3 C4 1.532(5) . ?
C3 H3A 0.9900 . ?
C3 H3B 0.9900 . ?
C4 N2 1.516(4) . ?
C4 H4A 0.9900 . ?
C4 H4B 0.9900 . ?
C5 C6 1.502(5) . ?
C5 N1 1.502(4) . ?
C5 H5A 0.9900 . ?
C5 H5B 0.9900 . ?
C6 C7 1.503(5) . ?
C6 H6A 0.9900 . ?
C6 H6B 0.9900 . ?
C7 N2 1.488(4) . ?
C7 H7A 0.9900 . ?
C7 H7B 0.9900 . ?
C8 N2 1.480(5) . ?
C8 C9 1.531(5) . ?
C8 H8A 0.9900 . ?
C8 H8B 0.9900 . ?
C9 H9A 0.9900 . ?
C9 H9B 0.9900 . ?
C10 C11 1.526(4) . ?
C10 H10A 0.9900 . ?
C10 H10B 0.9900 . ?
C11 O3 1.251(4) . ?
C11 O1 1.259(4) . ?
C12 C13 1.534(7) . ?
C12 H12A 0.9900 . ?
C12 H12B 0.9900 . ?
C13 O4 1.245(5) . ?
C13 O2 1.269(5) . ?
C14 O14 1.412(4) . ?
C14 H14A 0.9600 . ?
C14 H14B 0.9600 . ?
C14 H14C 0.9600 . ?
O14 H14 0.8200 . ?
C15 O15 1.214(9) . ?
C15 H15A 0.9600 . ?
C15 H15B 0.9600 . ?
C15 H15C 0.9600 . ?
C15 H15D 0.9466 . ?
C15 H15E 0.9492 . ?
C15 H15F 0.9774 . ?
O15 H15 0.8200 . ?
O15 H15D 1.2270 . ?
O15A H15G 0.8200 . ?

loop_
_geom_torsion_atom_site_label_1
_geom_torsion_atom_site_label_2
_geom_torsion_atom_site_label_3
_geom_torsion_atom_site_label_4
_geom_torsion
_geom_torsion_site_symmetry_1
_geom_torsion_site_symmetry_2
_geom_torsion_site_symmetry_3
_geom_torsion_site_symmetry_4
_geom_torsion_publ_flag
O2 Zn1 S1 C10 143.88(13) . . . . ?
O1 Zn1 S1 C10 -15.79(12) . . . . ?
N2 Zn1 S1 C10 -113.4(2) . . . . ?
N1 Zn1 S1 C10 -116.35(12) . . . . ?
S2 Zn1 S1 C10 62.68(11) . . . . ?
O2 Zn1 S1 C1 -113.79(13) . . . . ?
O1 Zn1 S1 C1 86.54(12) . . . . ?
N2 Zn1 S1 C1 -11.0(2) . . . . ?
N1 Zn1 S1 C1 -14.03(12) . . . . ?
S2 Zn1 S1 C1 165.00(10) . . . . ?
O2 Zn1 S2 C12 -1.52(14) . . . . ?
O1 Zn1 S2 C12 165.10(15) . . . . ?
N2 Zn1 S2 C12 -92.72(15) . . . . ?
N1 Zn1 S2 C12 -94.3(2) . . . . ?
S1 Zn1 S2 C12 88.63(14) . . . . ?
O2 Zn1 S2 C9 100.40(13) . . . . ?
O1 Zn1 S2 C9 -92.99(13) . . . . ?
N2 Zn1 S2 C9 9.20(13) . . . . ?
N1 Zn1 S2 C9 7.6(2) . . . . ?
S1 Zn1 S2 C9 -169.45(11) . . . . ?
C10 S1 C1 C2 137.4(2) . . . . ?
Zn1 S1 C1 C2 42.5(2) . . . . ?
S1 C1 C2 N1 -65.2(3) . . . . ?
N1 C3 C4 N2 3.4(4) . . . . ?
N1 C5 C6 C7 -50.6(4) . . . . ?
C5 C6 C7 N2 52.9(4) . . . . ?
N2 C8 C9 S2 57.6(3) . . . . ?
C12 S2 C9 C8 60.9(3) . . . . ?
Zn1 S2 C9 C8 -35.0(2) . . . . ?
C1 S1 C10 C11 -76.7(3) . . . . ?
Zn1 S1 C10 C11 16.1(2) . . . . ?
S1 C10 C11 O3 174.8(2) . . . . ?
S1 C10 C11 O1 -6.6(4) . . . . ?
C9 S2 C12 C13 -84.0(3) . . . . ?
Zn1 S2 C12 C13 9.2(3) . . . . ?
S2 C12 C13 O4 163.5(3) . . . . ?
S2 C12 C13 O2 -18.0(4) . . . . ?
O4 C13 O2 Zn1 -163.5(3) . . . . ?
C12 C13 O2 Zn1 18.1(5) . . . . ?
O1 Zn1 O2 C13 -48.9(4) . . . . ?
N2 Zn1 O2 C13 76.2(3) . . . . ?
N1 Zn1 O2 C13 151.6(3) . . . . ?
S1 Zn1 O2 C13 -123.1(3) . . . . ?
S2 Zn1 O2 C13 -8.7(3) . . . . ?
C1 C2 N1 C3 164.9(3) . . . . ?
C1 C2 N1 C5 -71.9(3) . . . . ?
C1 C2 N1 Zn1 48.0(3) . . . . ?
C4 C3 N1 C2 -159.8(3) . . . . ?
C4 C3 N1 C5 78.2(3) . . . . ?
C4 C3 N1 Zn1 -39.5(3) . . . . ?
C6 C5 N1 C2 -165.8(3) . . . . ?
C6 C5 N1 C3 -42.8(4) . . . . ?
C6 C5 N1 Zn1 72.8(3) . . . . ?
O2 Zn1 N1 C2 78.5(2) . . . . ?
O1 Zn1 N1 C2 -94.20(19) . . . . ?
N2 Zn1 N1 C2 166.2(2) . . . . ?
S1 Zn1 N1 C2 -14.80(18) . . . . ?
S2 Zn1 N1 C2 167.85(17) . . . . ?
O2 Zn1 N1 C3 -41.7(2) . . . . ?
O1 Zn1 N1 C3 145.61(19) . . . . ?
N2 Zn1 N1 C3 46.1(2) . . . . ?
S1 Zn1 N1 C3 -134.99(19) . . . . ?
S2 Zn1 N1 C3 47.7(3) . . . . ?
O2 Zn1 N1 C5 -161.1(2) . . . . ?
O1 Zn1 N1 C5 26.2(2) . . . . ?
N2 Zn1 N1 C5 -73.4(2) . . . . ?
S1 Zn1 N1 C5 105.6(2) . . . . ?
S2 Zn1 N1 C5 -71.8(3) . . . . ?
C9 C8 N2 C7 75.3(3) . . . . ?
C9 C8 N2 C4 -162.2(3) . . . . ?
C9 C8 N2 Zn1 -44.8(3) . . . . ?
C6 C7 N2 C8 162.1(3) . . . . ?
C6 C7 N2 C4 39.1(4) . . . . ?
C6 C7 N2 Zn1 -74.8(3) . . . . ?
C3 C4 N2 C8 155.8(3) . . . . ?
C3 C4 N2 C7 -79.8(3) . . . . ?
C3 C4 N2 Zn1 34.6(3) . . . . ?
O2 Zn1 N2 C8 -63.6(2) . . . . ?
O1 Zn1 N2 C8 99.1(2) . . . . ?
N1 Zn1 N2 C8 -164.0(2) . . . . ?
S1 Zn1 N2 C8 -167.07(17) . . . . ?
S2 Zn1 N2 C8 16.5(2) . . . . ?
O2 Zn1 N2 C7 172.7(2) . . . . ?
O1 Zn1 N2 C7 -24.6(2) . . . . ?
N1 Zn1 N2 C7 72.4(2) . . . . ?
S1 Zn1 N2 C7 69.3(3) . . . . ?
S2 Zn1 N2 C7 -107.1(2) . . . . ?
O2 Zn1 N2 C4 56.4(2) . . . . ?
O1 Zn1 N2 C4 -140.9(2) . . . . ?
N1 Zn1 N2 C4 -43.9(2) . . . . ?
S1 Zn1 N2 C4 -47.0(3) . . . . ?
S2 Zn1 N2 C4 136.6(2) . . . . ?
O3 C11 O1 Zn1 165.6(2) . . . . ?
C10 C11 O1 Zn1 -12.8(4) . . . . ?
O2 Zn1 O1 C11 -58.0(4) . . . . ?
N2 Zn1 O1 C11 178.6(2) . . . . ?
N1 Zn1 O1 C11 101.5(2) . . . . ?
S1 Zn1 O1 C11 18.7(2) . . . . ?
S2 Zn1 O1 C11 -97.9(2) . . . . ?
